data_4300991
loop_
_publ_author_name
'Sisley, Margaret J.'
'Ferguson, Michael J.'
'Jordan, Robert B.'

_publ_section_title
;
 Reaction of Thiols with N-Bonded Sulfenamide Complexes of Cobalt(III):
 Steric Effect and Reaction Pathway
;
_journal_coden_ASTM INOCAJ
_journal_issue 2
_journal_name_full 'Inorganic Chemistry'
_journal_page_first 293
_journal_page_last 299
_journal_paper_doi 10.1021/ic048926l
_journal_volume 44
_journal_year 2005
_chemical_formula_moiety 'C9 H27 Co N6 O2 S, 3.5(H2 O), 2(Br)'
_chemical_formula_sum 'C9 H34 Br2 Co N6 O5.5 S'
_chemical_formula_weight 565.23
_space_group_IT_number 2
_space_group_name_Hall '-P 1'
_space_group_name_H-M_alt 'P -1'
_symmetry_cell_setting triclinic
_symmetry_space_group_name_Hall '-P 1'
_symmetry_space_group_name_H-M 'P -1'
_cell_angle_alpha 100.938(2)
_cell_angle_beta 91.761(2)
_cell_angle_gamma 111.092(2)
_cell_formula_units_Z 4
_cell_length_a 12.4937(12)
_cell_length_b 12.9888(13)
_cell_length_c 14.2417(14)
_cell_measurement_temperature 193(2)
_cell_volume 2104.7(4)
_diffrn_ambient_temperature 193(2)
_exptl_crystal_density_diffrn 1.784
_cod_duplicate_entry 4308404
_cod_depositor_comments
;
The following automatic conversions were performed:
'_symmetry_cell_setting' value 'Triclinic' changed to 'triclinic'
according to '/home/saulius/struct/CIF-dictionaries/cif_core.dic'
dictionary named 'cif_core.dic' version 2.4.1 from 2010-06-29.

Automatic conversion script
Id: cif_fix_enum 1527 2010-12-29 10:47:43Z saulius 
;
_cod_original_formula_sum 'C9 H34 Br2 Co N6 O5.50 S'
_cod_database_code 4300991

loop_
_symmetry_equiv_pos_as_xyz
'x, y, z'
'-x, -y, -z'

loop_
_atom_site_label
_atom_site_type_symbol
_atom_site_fract_x
_atom_site_fract_y
_atom_site_fract_z
_atom_site_U_iso_or_equiv
_atom_site_adp_type
_atom_site_occupancy
_atom_site_symmetry_multiplicity
_atom_site_calc_flag
_atom_site_refinement_flags
_atom_site_disorder_assembly
_atom_site_disorder_group
Br1 Br 0.34324(6) 0.49433(6) 0.75917(5) 0.02960(18) Uani 1 1 d . . .
Br2 Br -0.14566(6) 0.38201(6) 0.07405(5) 0.02595(17) Uani 1 1 d . . .
Br3 Br 0.78194(6) 0.04475(6) 0.07641(5) 0.02635(17) Uani 1 1 d . . .
Br4 Br 0.17473(7) 0.60666(8) 0.41076(5) 0.0447(2) Uani 1 1 d . . .
Co1 Co 0.11134(7) 0.25626(7) -0.08153(6) 0.01615(19) Uani 1 1 d . . .
S1 S 0.22405(15) 0.44406(13) 0.11125(11) 0.0227(4) Uani 1 1 d . . .
O11 O 0.0984(4) 0.0511(4) 0.1523(3) 0.0250(10) Uani 1 1 d . . .
O12 O 0.2794(4) 0.1398(4) 0.2244(3) 0.0309(11) Uani 1 1 d . . .
N11 N 0.1150(4) 0.3870(4) 0.0163(3) 0.0188(12) Uani 1 1 d . . .
H11A H 0.1183 0.4438 -0.0149 0.023 Uiso 1 1 calc R . .
H11B H 0.0457 0.3667 0.0421 0.023 Uiso 1 1 calc R . .
N12 N 0.1282(4) 0.1764(4) 0.0215(3) 0.0185(11) Uani 1 1 d . . .
H12A H 0.0562 0.1491 0.0420 0.022 Uiso 1 1 calc R . .
H12B H 0.1422 0.1142 -0.0092 0.022 Uiso 1 1 calc R . .
N13 N 0.0784(5) 0.3304(4) -0.1817(4) 0.0236(12) Uani 1 1 d . . .
H13A H 0.1270 0.4051 -0.1691 0.028 Uiso 1 1 calc R . .
H13B H 0.0902 0.2958 -0.2409 0.028 Uiso 1 1 calc R . .
N14 N -0.0576(4) 0.1830(4) -0.0877(3) 0.0198(12) Uani 1 1 d . . .
H14A H -0.0778 0.1064 -0.0941 0.024 Uiso 1 1 calc R . .
H14B H -0.0822 0.2103 -0.0315 0.024 Uiso 1 1 calc R . .
N15 N 0.2787(4) 0.3241(4) -0.0862(4) 0.0223(12) Uani 1 1 d . . .
H15A H 0.2956 0.3855 -0.1144 0.027 Uiso 1 1 calc R . .
H15B H 0.3158 0.3488 -0.0247 0.027 Uiso 1 1 calc R . .
N16 N 0.1181(5) 0.1318(4) -0.1826(4) 0.0231(12) Uani 1 1 d . . .
H16A H 0.1119 0.0705 -0.1566 0.028 Uiso 1 1 calc R . .
H16B H 0.0578 0.1100 -0.2300 0.028 Uiso 1 1 calc R . .
C11 C 0.1946(5) 0.3276(5) 0.1746(4) 0.0191(14) Uani 1 1 d . . .
C12 C 0.2103(5) 0.2244(5) 0.1102(4) 0.0188(14) Uani 1 1 d . . .
H12 H 0.2905 0.2497 0.0910 0.023 Uiso 1 1 calc R . .
C13 C -0.0436(6) 0.3218(6) -0.1824(5) 0.0263(16) Uani 1 1 d . . .
H13C H -0.0700 0.3344 -0.2439 0.032 Uiso 1 1 calc R . .
H13D H -0.0510 0.3792 -0.1292 0.032 Uiso 1 1 calc R . .
C14 C -0.1147(6) 0.2052(6) -0.1702(5) 0.0309(17) Uani 1 1 d . . .
H14C H -0.1938 0.2001 -0.1577 0.037 Uiso 1 1 calc R . .
H14D H -0.1199 0.1487 -0.2294 0.037 Uiso 1 1 calc R . .
C15 C 0.3202(6) 0.2393(6) -0.1424(5) 0.0282(16) Uani 1 1 d . . .
H15C H 0.3945 0.2779 -0.1666 0.034 Uiso 1 1 calc R . .
H15D H 0.3319 0.1898 -0.1014 0.034 Uiso 1 1 calc R . .
C16 C 0.2302(6) 0.1713(6) -0.2245(5) 0.0280(16) Uani 1 1 d . . .
H16C H 0.2475 0.1060 -0.2583 0.034 Uiso 1 1 calc R . .
H16D H 0.2271 0.2182 -0.2711 0.034 Uiso 1 1 calc R . .
C17 C 0.2896(6) 0.3830(6) 0.2587(5) 0.0283(16) Uani 1 1 d . . .
H17A H 0.2841 0.3297 0.3003 0.034 Uiso 1 1 calc R . .
H17B H 0.2807 0.4506 0.2957 0.034 Uiso 1 1 calc R . .
H17C H 0.3651 0.4044 0.2339 0.034 Uiso 1 1 calc R . .
C18 C 0.0778(6) 0.2983(6) 0.2114(5) 0.0271(16) Uani 1 1 d . . .
H18A H 0.0653 0.2375 0.2463 0.033 Uiso 1 1 calc R . .
H18B H 0.0178 0.2733 0.1570 0.033 Uiso 1 1 calc R . .
H18C H 0.0744 0.3651 0.2548 0.033 Uiso 1 1 calc R . .
C19 C 0.1956(6) 0.1299(5) 0.1681(4) 0.0202(14) Uani 1 1 d . . .
Co2 Co 0.59844(7) 0.19201(7) 0.30750(5) 0.01469(19) Uani 1 1 d . . .
S2 S 0.51318(15) 0.36916(13) 0.43084(11) 0.0217(4) Uani 1 1 d . . .
O21 O 0.5279(5) 0.0934(4) 0.6034(3) 0.0376(13) Uani 1 1 d . . .
O22 O 0.3398(5) 0.0380(5) 0.5661(4) 0.0486(15) Uani 1 1 d . . .
N21 N 0.5017(4) 0.2833(4) 0.3175(4) 0.0210(12) Uani 1 1 d . . .
H21A H 0.5208 0.3285 0.2733 0.025 Uiso 1 1 calc R . .
H21B H 0.4259 0.2354 0.3010 0.025 Uiso 1 1 calc R . .
N22 N 0.5767(5) 0.1744(5) 0.4409(4) 0.0259(13) Uani 1 1 d . . .
H22A H 0.5945 0.1135 0.4487 0.031 Uiso 1 1 calc R . .
H22B H 0.6300 0.2373 0.4811 0.031 Uiso 1 1 calc R . .
N23 N 0.6129(5) 0.2045(4) 0.1724(4) 0.0243(13) Uani 1 1 d . . .
H23A H 0.6219 0.2765 0.1666 0.029 Uiso 1 1 calc R . .
H23B H 0.6768 0.1907 0.1526 0.029 Uiso 1 1 calc R . .
N24 N 0.4652(5) 0.0514(4) 0.2541(4) 0.0273(13) Uani 1 1 d . . .
H24A H 0.4661 -0.0043 0.2851 0.033 Uiso 1 1 calc R . .
H24B H 0.3977 0.0633 0.2637 0.033 Uiso 1 1 calc R . .
N25 N 0.7372(5) 0.3285(5) 0.3489(4) 0.0268(13) Uani 1 1 d . . .
H25A H 0.7342 0.3834 0.3177 0.032 Uiso 1 1 calc R . .
H25B H 0.7415 0.3557 0.4140 0.032 Uiso 1 1 calc R . .
N26 N 0.7038(5) 0.1098(4) 0.3012(4) 0.0248(13) Uani 1 1 d . . .
H26A H 0.6751 0.0495 0.3304 0.030 Uiso 1 1 calc R . .
H26B H 0.7103 0.0825 0.2380 0.030 Uiso 1 1 calc R . .
C21 C 0.4385(6) 0.2669(5) 0.5024(4) 0.0193(14) Uani 1 1 d . . .
C22 C 0.4632(6) 0.1585(5) 0.4744(5) 0.0230(15) Uani 1 1 d . . .
H22 H 0.4051 0.1099 0.4186 0.028 Uiso 1 1 calc R . .
C23 C 0.5075(6) 0.1213(6) 0.1112(4) 0.0308(17) Uani 1 1 d . . .
H23C H 0.5242 0.1050 0.0437 0.037 Uiso 1 1 calc R . .
H23D H 0.4454 0.1519 0.1130 0.037 Uiso 1 1 calc R . .
C24 C 0.4703(6) 0.0151(5) 0.1500(4) 0.0277(16) Uani 1 1 d . . .
H24C H 0.3937 -0.0383 0.1181 0.033 Uiso 1 1 calc R . .
H24D H 0.5266 -0.0224 0.1392 0.033 Uiso 1 1 calc R . .
C25 C 0.8415(5) 0.3007(5) 0.3261(5) 0.0250(15) Uani 1 1 d . . .
H25C H 0.9117 0.3591 0.3648 0.030 Uiso 1 1 calc R . .
H25D H 0.8520 0.2967 0.2571 0.030 Uiso 1 1 calc R . .
C26 C 0.8196(6) 0.1879(6) 0.3509(5) 0.0263(16) Uani 1 1 d . . .
H26C H 0.8799 0.1591 0.3287 0.032 Uiso 1 1 calc R . .
H26D H 0.8204 0.1947 0.4213 0.032 Uiso 1 1 calc R . .
C27 C 0.3087(6) 0.2417(6) 0.4890(6) 0.0387(19) Uani 1 1 d . . .
H27A H 0.2691 0.1907 0.5303 0.046 Uiso 1 1 calc R . .
H27B H 0.2787 0.2060 0.4217 0.046 Uiso 1 1 calc R . .
H27C H 0.2953 0.3124 0.5066 0.046 Uiso 1 1 calc R . .
C28 C 0.4869(7) 0.3313(6) 0.6050(5) 0.0340(18) Uani 1 1 d . . .
H28A H 0.4512 0.2838 0.6501 0.041 Uiso 1 1 calc R . .
H28B H 0.4700 0.4004 0.6184 0.041 Uiso 1 1 calc R . .
H28C H 0.5706 0.3511 0.6126 0.041 Uiso 1 1 calc R . .
C29 C 0.4407(7) 0.0915(6) 0.5556(5) 0.0260(16) Uani 1 1 d . . .
O1S O 0.6091(6) 0.2679(5) -0.0636(4) 0.0517(15) Uani 1 1 d D . .
H1SA H 0.620(8) 0.270(7) -0.122(2) 0.078 Uiso 1 1 d D . .
H1SB H 0.591(8) 0.322(5) -0.037(5) 0.078 Uiso 1 1 d D . .
O2S O 0.4742(5) 0.3554(5) 0.0490(5) 0.0608(17) Uani 1 1 d D . .
H2SA H 0.516(7) 0.392(6) 0.102(3) 0.092 Uiso 1 1 d D . .
H2SB H 0.486(8) 0.398(5) 0.009(4) 0.092 Uiso 1 1 d D . .
O3S O 0.0621(6) 0.2178(7) -0.3827(4) 0.070(2) Uani 1 1 d D . .
H3SA H 0.009(7) 0.152(4) -0.398(7) 0.105 Uiso 1 1 d D . .
H3SB H 0.049(8) 0.260(6) -0.417(7) 0.105 Uiso 1 1 d D . .
O4S O 0.0812(9) 0.3949(8) -0.4713(8) 0.109(3) Uani 1 1 d D . .
H4SA H 0.050(14) 0.329(5) -0.508(8) 0.163 Uiso 1 1 d D . .
H4SB H 0.099(13) 0.389(11) -0.415(4) 0.163 Uiso 1 1 d D . .
O5S O 0.6669(7) 0.2621(6) 0.7522(4) 0.0667(19) Uani 1 1 d D . .
H5SA H 0.699(9) 0.327(3) 0.739(6) 0.100 Uiso 1 1 d D . .
H5SB H 0.637(8) 0.214(5) 0.700(3) 0.100 Uiso 1 1 d D . .
O6S O 0.0416(9) 0.0273(10) 0.3408(7) 0.142(4) Uani 1 1 d D . .
H6SA H 0.064(13) 0.078(10) 0.393(7) 0.200 Uiso 1 1 d D . .
H6SB H 0.089(13) -0.007(14) 0.334(12) 0.200 Uiso 1 1 d D . .
O7S O 0.0974(10) -0.0245(11) 0.5115(10) 0.061(3) Uani 0.50 1 d PD A 1
H7SA H 0.165(6) -0.022(14) 0.500(15) 0.092 Uiso 0.50 1 d PD B 1
H7SB H 0.101(14) 0.042(6) 0.535(14) 0.092 Uiso 0.50 1 d PD C 1
O8S O 0.1934(15) -0.1014(14) 0.4054(11) 0.096(5) Uani 0.50 1 d PD D 2
H8SA H 0.251(14) -0.068(17) 0.449(12) 0.144 Uiso 0.50 1 d PD E 2
H8SB H 0.155(19) -0.059(17) 0.404(18) 0.144 Uiso 0.50 1 d PD F 2

loop_
_atom_site_aniso_label
_atom_site_aniso_U_11
_atom_site_aniso_U_22
_atom_site_aniso_U_33
_atom_site_aniso_U_23
_atom_site_aniso_U_13
_atom_site_aniso_U_12
Br1 0.0340(4) 0.0273(4) 0.0374(4) 0.0206(3) 0.0185(3) 0.0151(3)
Br2 0.0275(4) 0.0230(4) 0.0350(4) 0.0141(3) 0.0115(3) 0.0138(3)
Br3 0.0366(4) 0.0232(4) 0.0279(4) 0.0102(3) 0.0163(3) 0.0179(3)
Br4 0.0386(5) 0.0646(6) 0.0275(4) 0.0021(4) 0.0004(3) 0.0193(4)
Co1 0.0181(5) 0.0141(5) 0.0188(4) 0.0070(3) 0.0062(4) 0.0068(4)
S1 0.0264(9) 0.0132(8) 0.0271(9) 0.0047(7) 0.0002(7) 0.0057(8)
O11 0.019(3) 0.021(3) 0.037(3) 0.017(2) 0.008(2) 0.004(2)
O12 0.031(3) 0.026(3) 0.035(3) 0.007(2) -0.006(2) 0.011(2)
N11 0.022(3) 0.016(3) 0.021(3) 0.008(2) 0.005(2) 0.008(2)
N12 0.019(3) 0.013(3) 0.026(3) 0.009(2) 0.006(2) 0.006(2)
N13 0.028(3) 0.021(3) 0.027(3) 0.013(2) 0.009(2) 0.012(3)
N14 0.021(3) 0.015(3) 0.023(3) 0.006(2) 0.005(2) 0.005(2)
N15 0.024(3) 0.020(3) 0.026(3) 0.016(2) 0.006(2) 0.006(3)
N16 0.028(3) 0.022(3) 0.024(3) 0.009(2) 0.003(2) 0.013(3)
C11 0.023(4) 0.012(3) 0.025(3) 0.006(3) 0.001(3) 0.009(3)
C12 0.018(3) 0.017(3) 0.024(3) 0.010(3) 0.007(3) 0.007(3)
C13 0.025(4) 0.029(4) 0.030(4) 0.014(3) 0.002(3) 0.012(3)
C14 0.023(4) 0.034(4) 0.035(4) 0.012(3) 0.000(3) 0.007(3)
C15 0.028(4) 0.028(4) 0.037(4) 0.012(3) 0.013(3) 0.017(4)
C16 0.040(4) 0.031(4) 0.026(4) 0.012(3) 0.019(3) 0.023(4)
C17 0.028(4) 0.027(4) 0.033(4) 0.007(3) -0.003(3) 0.014(3)
C18 0.028(4) 0.031(4) 0.028(4) 0.007(3) 0.010(3) 0.016(3)
C19 0.026(4) 0.019(4) 0.022(3) 0.007(3) 0.010(3) 0.013(3)
Co2 0.0198(5) 0.0133(4) 0.0154(4) 0.0074(3) 0.0072(3) 0.0088(4)
S2 0.0325(10) 0.0166(9) 0.0217(8) 0.0085(6) 0.0117(7) 0.0129(8)
O21 0.050(4) 0.031(3) 0.033(3) 0.016(2) 0.007(3) 0.011(3)
O22 0.041(4) 0.045(4) 0.061(4) 0.035(3) 0.014(3) 0.005(3)
N21 0.021(3) 0.013(3) 0.027(3) 0.007(2) 0.008(2) 0.003(2)
N22 0.034(3) 0.029(3) 0.023(3) 0.011(2) 0.010(3) 0.019(3)
N23 0.028(3) 0.023(3) 0.029(3) 0.012(2) 0.014(3) 0.012(3)
N24 0.039(4) 0.017(3) 0.026(3) 0.008(2) 0.011(3) 0.010(3)
N25 0.027(3) 0.027(3) 0.029(3) 0.010(2) 0.007(3) 0.011(3)
N26 0.033(3) 0.025(3) 0.025(3) 0.013(2) 0.015(3) 0.017(3)
C21 0.026(4) 0.018(3) 0.023(3) 0.012(3) 0.016(3) 0.013(3)
C22 0.024(4) 0.021(4) 0.029(4) 0.011(3) 0.014(3) 0.009(3)
C23 0.040(5) 0.037(4) 0.012(3) 0.003(3) 0.000(3) 0.013(4)
C24 0.035(4) 0.018(4) 0.023(4) 0.000(3) 0.006(3) 0.005(3)
C25 0.012(3) 0.028(4) 0.034(4) 0.012(3) 0.007(3) 0.003(3)
C26 0.024(4) 0.036(4) 0.027(4) 0.013(3) 0.010(3) 0.018(4)
C27 0.032(4) 0.034(5) 0.059(5) 0.032(4) 0.024(4) 0.010(4)
C28 0.053(5) 0.028(4) 0.026(4) 0.006(3) 0.012(3) 0.020(4)
C29 0.037(4) 0.020(4) 0.024(4) 0.005(3) 0.011(3) 0.014(4)
O1S 0.047(4) 0.045(4) 0.063(4) 0.013(3) 0.013(3) 0.016(3)
O2S 0.040(4) 0.077(5) 0.059(4) 0.011(4) 0.003(3) 0.017(4)
O3S 0.088(6) 0.095(6) 0.041(4) 0.016(4) 0.011(4) 0.048(5)
O4S 0.080(7) 0.123(7) 0.142(8) 0.063(6) 0.010(6) 0.044(6)
O5S 0.076(5) 0.073(5) 0.045(4) 0.015(3) -0.013(3) 0.021(4)
O6S 0.133(9) 0.141(11) 0.081(7) -0.003(6) -0.020(6) -0.015(7)
O7S 0.048(8) 0.064(9) 0.055(8) 0.024(7) -0.006(7) -0.001(7)
O8S 0.076(12) 0.114(14) 0.077(11) 0.038(10) -0.021(9) 0.003(10)

loop_
_geom_bond_atom_site_label_1
_geom_bond_atom_site_label_2
_geom_bond_distance
_geom_bond_site_symmetry_2
_geom_bond_publ_flag
Co1 N15 1.964(5) . ?
Co1 N11 1.967(5) . ?
Co1 N14 1.970(5) . ?
Co1 N13 1.976(5) . ?
Co1 N16 1.979(5) . ?
Co1 N12 1.997(5) . ?
S1 N11 1.736(5) . ?
S1 C11 1.838(6) . ?
O11 C19 1.254(8) . ?
O12 C19 1.253(7) . ?
N12 C12 1.482(7) . ?
N13 C13 1.486(8) . ?
N14 C14 1.482(8) . ?
N15 C15 1.492(8) . ?
N16 C16 1.494(8) . ?
C11 C18 1.507(9) . ?
C11 C17 1.527(8) . ?
C11 C12 1.552(8) . ?
C12 C19 1.566(8) . ?
C13 C14 1.501(9) . ?
C15 C16 1.492(9) . ?
Co2 N25 1.955(6) . ?
Co2 N21 1.966(5) . ?
Co2 N26 1.966(5) . ?
Co2 N23 1.970(5) . ?
Co2 N22 1.971(5) . ?
Co2 N24 1.973(5) . ?
S2 N21 1.748(5) . ?
S2 C21 1.831(6) . ?
O21 C29 1.257(8) . ?
O22 C29 1.232(8) . ?
N22 C22 1.467(8) . ?
N23 C23 1.486(8) . ?
N24 C24 1.479(7) . ?
N25 C25 1.501(8) . ?
N26 C26 1.494(8) . ?
C21 C28 1.523(9) . ?
C21 C22 1.530(8) . ?
C21 C27 1.532(9) . ?
C22 C29 1.549(9) . ?
C23 C24 1.506(9) . ?
C25 C26 1.504(9) . ?
